data_1571423
loop_
_publ_author_name
'Philippi, Frederik'
'Middendorf, Maleen'
'Shigenobu, Keisuke'
'Matsuyama, Yuna'
'Palumbo, Oriele'
'Pugh, David'
'Sudoh, Taku'
'Dokko, Kaoru'
'Watanabe, Masayoshi'
'Sch&#xf6;nhoff, Monika'
'Shinoda, Wataru'
'Ueno, Kazuhide'

_publ_section_title
;
 Evolving better solvate electrolytes for lithium secondary batteries.
;
_journal_issue 19
_journal_name_full 'Chemical science'
_journal_page_first 7342
_journal_page_last 7358
_journal_paper_doi 10.1039/d4sc01492h
_journal_volume 15
_journal_year 2024
_chemical_formula_moiety 'C20 H36 F12 Li4 N4 O12 S4, C4 H8 O2 S'
_chemical_formula_sum 'C24 H44 F12 Li4 N4 O14 S5'
_chemical_formula_weight 1028.69
_space_group_crystal_system monoclinic
_space_group_IT_number 15
_space_group_name_Hall '-I 2ya'
_space_group_name_H-M_alt 'I 1 2/a 1'
_atom_sites_solution_hydrogens geom
_atom_sites_solution_primary dual
_audit_creation_date 2024-01-23
_audit_creation_method
;
Olex2 1.5
(compiled 2023.08.24 svn.re1ec1418 for OlexSys, GUI svn.r6817)
;
_audit_update_record
;
2024-02-28 deposited with the CCDC.	2024-04-11 downloaded from the CCDC.
;
_cell_angle_alpha 90
_cell_angle_beta 95.895(2)
_cell_angle_gamma 90
_cell_formula_units_Z 4
_cell_length_a 10.3980(2)
_cell_length_b 19.9938(3)
_cell_length_c 22.1730(4)
_cell_measurement_reflns_used 6837
_cell_measurement_temperature 223.15
_cell_measurement_theta_max 70.9920
_cell_measurement_theta_min 4.8050
_cell_volume 4585.29(14)
_computing_cell_refinement 'CrysAlisPro 1.171.40.66a (Rigaku OD, 2019)'
_computing_data_collection 'CrysAlisPro 1.171.40.66a (Rigaku OD, 2019)'
_computing_data_reduction 'CrysAlisPro 1.171.40.66a (Rigaku OD, 2019)'
_computing_molecular_graphics 'Olex2 1.5 (Dolomanov et al., 2009)'
_computing_publication_material 'Olex2 1.5 (Dolomanov et al., 2009)'
_computing_structure_refinement 'SHELXL 2019/3 (Sheldrick, 2015)'
_computing_structure_solution 'SHELXT 2018/2 (Sheldrick, 2018)'
_diffrn_ambient_temperature 223.15
_diffrn_detector 'Hybrid Pixel Array Detector'
_diffrn_detector_area_resol_mean 5.8140
_diffrn_measured_fraction_theta_full 0.999
_diffrn_measured_fraction_theta_max 0.974
_diffrn_measurement_details
;
List of Runs (angles in degrees, time in seconds):

  # Type    Start    End  Width  t~exp~   \w     \q     \k     \f   Frames
#--------------------------------------------------------------------------
  1  \w     57.00 111.00   0.50    5.61    --   45.70  77.00-120.00  108
  2  \w     21.00 132.00   0.50    5.61    --   45.70  38.00  30.00  222
  3  \w    -32.00  90.00   0.50    5.61    --   45.70 -57.00 120.00  244
  4  \w     16.00 115.00   0.50   22.43    --   98.30 -45.00 -90.00  198
  5  \w     10.00 140.00   0.50   22.43    --   98.30 -61.00 -90.00  260
  6  \w     92.00 122.00   0.50   22.43    --   98.30  77.00-150.00   60
  7  \w     17.00 143.00   0.50   22.43    --   98.30 -77.00  90.00  252
  8  \w     58.00 153.00   0.50   22.43    --   98.30  61.00-150.00  190
  9  \w     19.00  45.00   0.50   22.43    --   98.30 -77.00  60.00   52
 10  \w     30.00  90.00   0.50   22.43    --   98.30 -61.00  90.00  120
;
_diffrn_measurement_device 'four-circle diffractometer'
_diffrn_measurement_device_type 'XtaLAB AFC12 (RINC): Kappa dual home/near'
_diffrn_measurement_method '\w scans'
_diffrn_orient_matrix_type 'CrysAlisPro convention (1999,Acta A55,543-557)'
_diffrn_orient_matrix_UB_11 -0.0037473000
_diffrn_orient_matrix_UB_12 -0.0643779000
_diffrn_orient_matrix_UB_13 0.0378968000
_diffrn_orient_matrix_UB_21 -0.0885606000
_diffrn_orient_matrix_UB_22 0.0348488000
_diffrn_orient_matrix_UB_23 0.0419396000
_diffrn_orient_matrix_UB_31 -0.1197020000
_diffrn_orient_matrix_UB_32 -0.0239194000
_diffrn_orient_matrix_UB_33 -0.0410834000
_diffrn_radiation_monochromator mirror
_diffrn_radiation_probe x-ray
_diffrn_radiation_type 'Cu K\a'
_diffrn_radiation_wavelength 1.54184
_diffrn_reflns_av_R_equivalents 0.0434
_diffrn_reflns_av_unetI/netI 0.0500
_diffrn_reflns_Laue_measured_fraction_full 0.999
_diffrn_reflns_Laue_measured_fraction_max 0.974
_diffrn_reflns_limit_h_max 9
_diffrn_reflns_limit_h_min -12
_diffrn_reflns_limit_k_max 18
_diffrn_reflns_limit_k_min -24
_diffrn_reflns_limit_l_max 27
_diffrn_reflns_limit_l_min -26
_diffrn_reflns_number 11939
_diffrn_reflns_point_group_measured_fraction_full 0.999
_diffrn_reflns_point_group_measured_fraction_max 0.974
_diffrn_reflns_theta_full 67.684
_diffrn_reflns_theta_max 71.860
_diffrn_reflns_theta_min 4.423
_diffrn_source 'micro-focus sealed X-ray tube'
_diffrn_source_type 'Rigaku (Cu) X-ray Source'
_exptl_absorpt_coefficient_mu 3.314
_exptl_absorpt_correction_T_max 1.00000
_exptl_absorpt_correction_T_min 0.22564
_exptl_absorpt_correction_type multi-scan
_exptl_absorpt_process_details
;
CrysAlisPro 1.171.40.66a (Rigaku Oxford Diffraction, 2019)
Empirical absorption correction using spherical harmonics,
 implemented in SCALE3 ABSPACK scaling algorithm.
;
_exptl_crystal_colour colourless
_exptl_crystal_colour_primary colourless
_exptl_crystal_density_diffrn 1.490
_exptl_crystal_description plate
_exptl_crystal_F_000 2112
_exptl_crystal_size_max 0.2
_exptl_crystal_size_mid 0.1
_exptl_crystal_size_min 0.02
_refine_diff_density_max 0.779
_refine_diff_density_min -0.470
_refine_diff_density_rms 0.076
_refine_ls_extinction_method none
_refine_ls_goodness_of_fit_ref 1.044
_refine_ls_hydrogen_treatment constr
_refine_ls_matrix_type full
_refine_ls_number_parameters 296
_refine_ls_number_reflns 4385
_refine_ls_number_restraints 0
_refine_ls_restrained_S_all 1.044
_refine_ls_R_factor_all 0.0593
_refine_ls_R_factor_gt 0.0543
_refine_ls_shift/su_max 0.001
_refine_ls_shift/su_mean 0.000
_refine_ls_structure_factor_coef Fsqd
_refine_ls_weighting_details 'w=1/[\s^2^(Fo^2^)+(0.1063P)^2^+2.4695P] where P=(Fo^2^+2Fc^2^)/3'
_refine_ls_weighting_scheme calc
_refine_ls_wR_factor_gt 0.1543
_refine_ls_wR_factor_ref 0.1601
_reflns_Friedel_coverage 0.000
_reflns_number_gt 3836
_reflns_number_total 4385
_reflns_threshold_expression 'I > 2\s(I)'
_cod_data_source_file d4sc01492h3.cif
_cod_data_source_block LiNTfN3O1-sulfolane
_cod_depositor_comments 'Adding full bibliography for 1571419--1571424.cif.'
_cod_database_code 1571423
_shelx_shelxl_version_number 2019/3
_shelx_space_group_comment
;
The symmetry employed for this shelxl refinement is uniquely defined
by the following loop, which should always be used as a source of
symmetry information in preference to the above space-group names.
They are only intended as comments.
;
_shelx_estimated_absorpt_t_max 0.937
_shelx_estimated_absorpt_t_min 0.557
_reflns_odcompleteness_completeness 99.93
_reflns_odcompleteness_iscentric 1
_reflns_odcompleteness_theta 66.97
_olex2_refinement_description
;
1. Fixed Uiso
 At 1.2 times of:
  All C(H,H) groups, All C(H,H,H,H) groups
 At 1.5 times of:
  All C(H,H,H) groups
2. Others
 Fixed Sof: H11A(0.5) H11B(0.5) H11C(0.5) H11D(0.5) C12(0.5) H12A(0.5)
 H12B(0.5) C12A(0.5) H12C(0.5) H12D(0.5)
3.a Secondary CH2 refined with riding coordinates:
 C2(H2A,H2B), C3(H3A,H3B), C4(H4A,H4B), C7(H7A,H7B), C8(H8A,H8B), C9(H9A,H9B),
 C11(H11A,H11B), C11(H11C,H11D), C12(H12A,H12B), C12A(H12C,H12D)
3.b Idealised Me refined as rotating group:
 C5(H5A,H5B,H5C), C10(H10A,H10B,H10C)
;
_olex2_submission_special_instructions 'No special instructions were received'
_oxdiff_exptl_absorpt_empirical_details
;
Empirical correction (ABSPACK) includes:
- Absorption correction using spherical harmonics
- Frame scaling
;
_oxdiff_exptl_absorpt_empirical_full_max 2.172
_oxdiff_exptl_absorpt_empirical_full_min 0.531

loop_
_space_group_symop_operation_xyz
'x, y, z'
'-x+1/2, y, -z'
'x+1/2, y+1/2, z+1/2'
'-x+1, y+1/2, -z+1/2'
'-x, -y, -z'
'x-1/2, -y, z'
'-x+1/2, -y+1/2, -z+1/2'
'x, -y+1/2, z+1/2'

loop_
_atom_site_label
_atom_site_type_symbol
_atom_site_fract_x
_atom_site_fract_y
_atom_site_fract_z
_atom_site_U_iso_or_equiv
_atom_site_adp_type
_atom_site_occupancy
_atom_site_site_symmetry_order
_atom_site_calc_flag
_atom_site_refinement_flags_posn
_atom_site_refinement_flags_adp
_atom_site_refinement_flags_occupancy
_atom_site_disorder_assembly
_atom_site_disorder_group
S1 S 0.42968(5) 0.79207(3) 0.44985(2) 0.03630(19) Uani 1 1 d . . . . .
S2 S 0.07960(5) 0.71481(3) 0.29593(2) 0.03633(19) Uani 1 1 d . . . . .
F1 F 0.63846(18) 0.86725(13) 0.45881(11) 0.0937(7) Uani 1 1 d . . . . .
F2 F 0.4650(2) 0.92141(10) 0.46932(10) 0.0823(6) Uani 1 1 d . . . . .
F3 F 0.5062(2) 0.88816(11) 0.38117(9) 0.0838(6) Uani 1 1 d . . . . .
F4 F -0.02620(19) 0.61157(10) 0.34542(9) 0.0778(6) Uani 1 1 d . . . . .
F5 F 0.0435(2) 0.58984(10) 0.26007(11) 0.0878(6) Uani 1 1 d . . . . .
F6 F -0.13133(19) 0.64543(10) 0.26409(10) 0.0832(6) Uani 1 1 d . . . . .
O1 O 0.30074(14) 0.80906(9) 0.42491(8) 0.0441(4) Uani 1 1 d . . . . .
O2 O 0.45139(17) 0.78440(10) 0.51508(7) 0.0507(5) Uani 1 1 d . . . . .
O3 O 0.4663(2) 0.62303(9) 0.33050(10) 0.0622(5) Uani 1 1 d . . . . .
O4 O 0.20282(15) 0.69227(9) 0.32520(8) 0.0441(4) Uani 1 1 d . . . . .
O5 O 0.07551(18) 0.73124(9) 0.23241(8) 0.0504(4) Uani 1 1 d . . . . .
O6 O 0.0688(2) 0.89658(9) 0.38381(10) 0.0643(5) Uani 1 1 d . . . . .
N1 N 0.48648(17) 0.73891(11) 0.41223(8) 0.0426(5) Uani 1 1 d . . . . .
N2 N 0.01542(17) 0.76272(11) 0.33629(8) 0.0430(5) Uani 1 1 d . . . . .
C1 C 0.5146(3) 0.87169(16) 0.43953(13) 0.0586(7) Uani 1 1 d . . . . .
C2 C 0.6074(3) 0.70536(19) 0.43715(14) 0.0666(9) Uani 1 1 d . . . . .
H2A H 0.590027 0.676441 0.471074 0.080 Uiso 1 1 calc R U . . .
H2B H 0.671300 0.738954 0.452346 0.080 Uiso 1 1 calc R U . . .
C3 C 0.6605(3) 0.66387(19) 0.38803(15) 0.0688(9) Uani 1 1 d . . . . .
H3A H 0.669117 0.692854 0.353036 0.083 Uiso 1 1 calc R U . . .
H3B H 0.747355 0.648583 0.403191 0.083 Uiso 1 1 calc R U . . .
C4 C 0.5818(3) 0.60430(17) 0.36688(17) 0.0748(10) Uani 1 1 d . . . . .
H4A H 0.633483 0.575138 0.343271 0.090 Uiso 1 1 calc R U . . .
H4B H 0.559245 0.578977 0.402137 0.090 Uiso 1 1 calc R U . . .
C5 C 0.3948(5) 0.56698(19) 0.3069(2) 0.0984(14) Uani 1 1 d . . . . .
H5A H 0.450059 0.538396 0.285331 0.148 Uiso 1 1 calc R U . . .
H5B H 0.322248 0.582041 0.279186 0.148 Uiso 1 1 calc R U . . .
H5C H 0.363047 0.542093 0.339833 0.148 Uiso 1 1 calc R U . . .
C6 C -0.0132(3) 0.63622(14) 0.29106(13) 0.0546(7) Uani 1 1 d . . . . .
C7 C -0.1017(3) 0.79937(16) 0.31043(13) 0.0566(7) Uani 1 1 d . . . . .
H7A H -0.172894 0.767727 0.300909 0.068 Uiso 1 1 calc R U . . .
H7B H -0.084185 0.821591 0.272742 0.068 Uiso 1 1 calc R U . . .
C8 C -0.1403(3) 0.8510(2) 0.35533(14) 0.0757(11) Uani 1 1 d . . . . .
H8A H -0.229815 0.864470 0.342988 0.091 Uiso 1 1 calc R U . . .
H8B H -0.138961 0.829500 0.395104 0.091 Uiso 1 1 calc R U . . .
C9 C -0.0604(4) 0.9120(2) 0.36242(18) 0.0842(11) Uani 1 1 d . . . . .
H9A H -0.062425 0.934950 0.323279 0.101 Uiso 1 1 calc R U . . .
H9B H -0.096516 0.942363 0.391045 0.101 Uiso 1 1 calc R U . . .
C10 C 0.1507(5) 0.95270(18) 0.3904(3) 0.1039(15) Uani 1 1 d . . . . .
H10A H 0.134273 0.981405 0.355205 0.156 Uiso 1 1 calc R U . . .
H10B H 0.240147 0.938100 0.394062 0.156 Uiso 1 1 calc R U . . .
H10C H 0.134185 0.977275 0.426542 0.156 Uiso 1 1 calc R U . . .
Li1 Li 0.3859(4) 0.71260(18) 0.33314(17) 0.0367(8) Uani 1 1 d . . . . .
Li2 Li 0.1182(3) 0.8048(2) 0.40927(17) 0.0381(8) Uani 1 1 d . . . . .
S3 S 0.250000 0.50387(4) 0.500000 0.0534(3) Uani 1 2 d S T P C .
O7 O 0.3320(2) 0.46676(13) 0.46404(14) 0.0928(9) Uani 1 1 d . . . . .
C11 C 0.1567(3) 0.56234(14) 0.45390(14) 0.0583(7) Uani 1 1 d . . . . .
H11A H 0.184499 0.563518 0.413001 0.070 Uiso 0.5 1 calc R U P A 1
H11B H 0.064754 0.550642 0.450946 0.070 Uiso 0.5 1 calc R U P A 1
H11C H 0.152902 0.550118 0.410955 0.070 Uiso 0.5 1 calc R U P B 2
H11D H 0.068533 0.565455 0.465581 0.070 Uiso 0.5 1 calc R U P B 2
C12 C 0.1802(13) 0.6283(5) 0.4848(7) 0.100(4) Uani 0.5 1 d . . P C 1
H12A H 0.119375 0.634681 0.515288 0.120 Uiso 0.5 1 calc R U P C 1
H12B H 0.167979 0.664717 0.455199 0.120 Uiso 0.5 1 calc R U P C 1
C12A C 0.2292(11) 0.6271(5) 0.4663(4) 0.064(2) Uani 0.5 1 d . . P C 2
H12C H 0.173174 0.665450 0.455126 0.076 Uiso 0.5 1 calc R U P C 2
H12D H 0.304631 0.629133 0.443262 0.076 Uiso 0.5 1 calc R U P C 2

loop_
_atom_site_aniso_label
_atom_site_aniso_U_11
_atom_site_aniso_U_22
_atom_site_aniso_U_33
_atom_site_aniso_U_23
_atom_site_aniso_U_13
_atom_site_aniso_U_12
S1 0.0245(3) 0.0555(3) 0.0302(3) 0.0000(2) 0.0090(2) -0.00223(19)
S2 0.0328(3) 0.0476(3) 0.0292(3) 0.00573(19) 0.0062(2) -0.00506(19)
F1 0.0478(10) 0.1273(17) 0.1055(17) -0.0025(13) 0.0060(10) -0.0402(11)
F2 0.0995(15) 0.0639(10) 0.0874(13) -0.0188(9) 0.0286(11) -0.0243(10)
F3 0.1057(15) 0.0914(13) 0.0577(10) 0.0137(9) 0.0241(10) -0.0351(12)
F4 0.0719(11) 0.0888(13) 0.0713(11) 0.0406(10) 0.0000(9) -0.0265(10)
F5 0.1007(15) 0.0598(10) 0.1030(16) -0.0145(10) 0.0106(13) -0.0168(10)
F6 0.0607(10) 0.0897(13) 0.0916(14) 0.0195(11) -0.0297(10) -0.0281(9)
O1 0.0260(7) 0.0548(9) 0.0519(10) -0.0025(7) 0.0059(7) 0.0031(7)
O2 0.0430(9) 0.0791(12) 0.0315(9) -0.0015(7) 0.0113(7) -0.0023(8)
O3 0.0659(12) 0.0484(10) 0.0733(13) 0.0008(9) 0.0117(10) 0.0231(9)
O4 0.0325(8) 0.0534(9) 0.0466(9) 0.0031(7) 0.0052(7) 0.0008(7)
O5 0.0604(11) 0.0583(10) 0.0339(9) 0.0080(7) 0.0127(7) -0.0033(8)
O6 0.0620(12) 0.0518(10) 0.0787(14) 0.0071(9) 0.0060(10) 0.0213(9)
N1 0.0327(9) 0.0647(12) 0.0308(9) 0.0020(8) 0.0050(7) 0.0146(9)
N2 0.0305(9) 0.0658(13) 0.0329(9) 0.0032(9) 0.0039(7) 0.0049(9)
C1 0.0490(14) 0.0757(18) 0.0527(15) 0.0027(13) 0.0132(12) -0.0211(13)
C2 0.0460(15) 0.107(2) 0.0464(15) 0.0067(15) 0.0007(12) 0.0328(15)
C3 0.0467(15) 0.096(2) 0.0657(18) 0.0160(16) 0.0179(13) 0.0377(16)
C4 0.075(2) 0.0713(19) 0.081(2) 0.0217(17) 0.0226(17) 0.0449(17)
C5 0.104(3) 0.062(2) 0.132(4) -0.027(2) 0.025(3) 0.020(2)
C6 0.0517(15) 0.0587(15) 0.0514(14) 0.0105(12) -0.0041(11) -0.0153(12)
C7 0.0335(12) 0.0862(19) 0.0492(15) 0.0039(13) 0.0000(11) 0.0116(12)
C8 0.0405(14) 0.133(3) 0.0541(16) -0.0056(18) 0.0065(12) 0.0430(18)
C9 0.081(2) 0.082(2) 0.086(2) -0.0095(19) -0.0109(19) 0.047(2)
C10 0.122(4) 0.0497(18) 0.137(4) 0.005(2) -0.003(3) 0.008(2)
Li1 0.0333(18) 0.0447(19) 0.0331(18) 0.0059(14) 0.0088(14) 0.0076(14)
Li2 0.0287(17) 0.050(2) 0.0364(18) 0.0036(15) 0.0081(14) 0.0080(15)
S3 0.0378(4) 0.0377(4) 0.0811(6) 0.000 -0.0107(4) 0.000
O7 0.0635(13) 0.0768(15) 0.132(2) -0.0518(15) -0.0178(14) 0.0221(11)
C11 0.0499(14) 0.0582(15) 0.0654(17) 0.0128(13) -0.0008(12) 0.0051(12)
C12 0.147(11) 0.049(4) 0.105(10) 0.006(5) 0.019(8) 0.038(6)
C12A 0.099(7) 0.041(3) 0.051(5) 0.008(3) 0.011(4) -0.001(4)

loop_
_atom_type_symbol
_atom_type_description
_atom_type_scat_dispersion_real
_atom_type_scat_dispersion_imag
_atom_type_scat_source
C C 0.0181 0.0091 'International Tables Vol C Tables 4.2.6.8 and 6.1.1.4'
H H 0.0000 0.0000 'International Tables Vol C Tables 4.2.6.8 and 6.1.1.4'
F F 0.0727 0.0534 'International Tables Vol C Tables 4.2.6.8 and 6.1.1.4'
Li Li 0.0008 0.0003 'International Tables Vol C Tables 4.2.6.8 and 6.1.1.4'
N N 0.0311 0.0180 'International Tables Vol C Tables 4.2.6.8 and 6.1.1.4'
O O 0.0492 0.0322 'International Tables Vol C Tables 4.2.6.8 and 6.1.1.4'
S S 0.3331 0.5567 'International Tables Vol C Tables 4.2.6.8 and 6.1.1.4'

loop_
_geom_angle_atom_site_label_1
_geom_angle_atom_site_label_2
_geom_angle_atom_site_label_3
_geom_angle
_geom_angle_site_symmetry_1
_geom_angle_site_symmetry_3
_geom_angle_publ_flag
O1 S1 O2 116.91(10) . . ?
O1 S1 N1 110.88(10) . . ?
O1 S1 C1 100.81(13) . . ?
O2 S1 N1 116.60(11) . . ?
O2 S1 C1 100.81(12) . . ?
N1 S1 C1 108.64(13) . . ?
O4 S2 N2 110.85(10) . . ?
O4 S2 C6 101.24(11) . . ?
O5 S2 O4 116.40(10) . . ?
O5 S2 N2 117.59(11) . . ?
O5 S2 C6 100.05(12) . . ?
N2 S2 C6 108.34(13) . . ?
S1 O1 Li2 159.44(17) . . ?
S1 O2 Li2 143.93(17) . 2_556 ?
C4 O3 Li1 123.7(2) . . ?
C5 O3 C4 112.4(3) . . ?
C5 O3 Li1 121.3(2) . . ?
S2 O4 Li1 142.36(15) . . ?
S2 O5 Li1 152.70(18) . 7_565 ?
C9 O6 Li2 120.7(2) . . ?
C10 O6 C9 113.9(3) . . ?
C10 O6 Li2 125.1(2) . . ?
S1 N1 Li1 117.84(14) . . ?
C2 N1 S1 118.58(18) . . ?
C2 N1 Li1 123.4(2) . . ?
S2 N2 Li2 120.44(14) . . ?
C7 N2 S2 118.57(17) . . ?
C7 N2 Li2 116.6(2) . . ?
F1 C1 S1 111.5(2) . . ?
F1 C1 F2 107.8(2) . . ?
F1 C1 F3 107.3(2) . . ?
F2 C1 S1 111.65(18) . . ?
F2 C1 F3 108.0(3) . . ?
F3 C1 S1 110.5(2) . . ?
N1 C2 H2A 109.7 . . ?
N1 C2 H2B 109.7 . . ?
N1 C2 C3 109.7(2) . . ?
H2A C2 H2B 108.2 . . ?
C3 C2 H2A 109.7 . . ?
C3 C2 H2B 109.7 . . ?
C2 C3 H3A 108.4 . . ?
C2 C3 H3B 108.4 . . ?
H3A C3 H3B 107.4 . . ?
C4 C3 C2 115.7(3) . . ?
C4 C3 H3A 108.4 . . ?
C4 C3 H3B 108.4 . . ?
O3 C4 C3 111.7(2) . . ?
O3 C4 H4A 109.3 . . ?
O3 C4 H4B 109.3 . . ?
C3 C4 H4A 109.3 . . ?
C3 C4 H4B 109.3 . . ?
H4A C4 H4B 107.9 . . ?
O3 C5 H5A 109.5 . . ?
O3 C5 H5B 109.5 . . ?
O3 C5 H5C 109.5 . . ?
H5A C5 H5B 109.5 . . ?
H5A C5 H5C 109.5 . . ?
H5B C5 H5C 109.5 . . ?
F4 C6 S2 111.5(2) . . ?
F4 C6 F5 107.7(2) . . ?
F4 C6 F6 106.7(2) . . ?
F5 C6 S2 111.63(19) . . ?
F6 C6 S2 111.4(2) . . ?
F6 C6 F5 107.7(2) . . ?
N2 C7 H7A 109.6 . . ?
N2 C7 H7B 109.6 . . ?
N2 C7 C8 110.1(2) . . ?
H7A C7 H7B 108.1 . . ?
C8 C7 H7A 109.6 . . ?
C8 C7 H7B 109.6 . . ?
C7 C8 H8A 108.1 . . ?
C7 C8 H8B 108.1 . . ?
H8A C8 H8B 107.3 . . ?
C9 C8 C7 116.7(3) . . ?
C9 C8 H8A 108.1 . . ?
C9 C8 H8B 108.1 . . ?
O6 C9 C8 111.2(3) . . ?
O6 C9 H9A 109.4 . . ?
O6 C9 H9B 109.4 . . ?
C8 C9 H9A 109.4 . . ?
C8 C9 H9B 109.4 . . ?
H9A C9 H9B 108.0 . . ?
O6 C10 H10A 109.5 . . ?
O6 C10 H10B 109.5 . . ?
O6 C10 H10C 109.5 . . ?
H10A C10 H10B 109.5 . . ?
H10A C10 H10C 109.5 . . ?
H10B C10 H10C 109.5 . . ?
O3 Li1 N1 94.51(17) . . ?
O4 Li1 O3 102.81(19) . . ?
O4 Li1 N1 123.4(2) . . ?
O5 Li1 O3 112.74(19) 7_565 . ?
O5 Li1 O4 109.6(2) 7_565 . ?
O5 Li1 N1 112.2(2) 7_565 . ?
O1 Li2 O2 107.89(19) . 2_556 ?
O1 Li2 O6 103.7(2) . . ?
O1 Li2 N2 126.9(2) . . ?
O2 Li2 O6 109.53(19) 2_556 . ?
O2 Li2 N2 113.0(2) 2_556 . ?
O6 Li2 N2 93.28(17) . . ?
O7 S3 O7 117.6(3) 2_556 . ?
O7 S3 C11 109.91(14) 2_556 . ?
O7 S3 C11 110.00(16) 2_556 2_556 ?
O7 S3 C11 109.91(14) . 2_556 ?
O7 S3 C11 109.99(16) . . ?
C11 S3 C11 97.6(2) 2_556 . ?
S3 C11 H11A 110.7 . . ?
S3 C11 H11B 110.7 . . ?
S3 C11 H11C 111.1 . . ?
S3 C11 H11D 111.1 . . ?
H11A C11 H11B 108.8 . . ?
H11C C11 H11D 109.1 . . ?
C12 C11 S3 105.3(5) . . ?
C12 C11 H11A 110.7 . . ?
C12 C11 H11B 110.7 . . ?
C12A C11 S3 103.1(4) . . ?
C12A C11 H11C 111.1 . . ?
C12A C11 H11D 111.1 . . ?
C11 C12 C12 107.7(7) . 2_556 ?
C11 C12 H12A 110.2 . . ?
C11 C12 H12B 110.2 . . ?
C12 C12 H12A 110.2 2_556 . ?
C12 C12 H12B 110.2 2_556 . ?
H12A C12 H12B 108.5 . . ?
C11 C12A C12A 105.5(5) . 2_556 ?
C11 C12A H12C 110.6 . . ?
C11 C12A H12D 110.6 . . ?
C12A C12A H12C 110.6 2_556 . ?
C12A C12A H12D 110.6 2_556 . ?
H12C C12A H12D 108.8 . . ?

loop_
_geom_bond_atom_site_label_1
_geom_bond_atom_site_label_2
_geom_bond_distance
_geom_bond_site_symmetry_2
_geom_bond_publ_flag
S1 O1 1.4375(16) . ?
S1 O2 1.4487(17) . ?
S1 N1 1.509(2) . ?
S1 C1 1.846(3) . ?
S2 O4 1.4474(17) . ?
S2 O5 1.4425(17) . ?
S2 N2 1.512(2) . ?
S2 C6 1.841(3) . ?
F1 C1 1.318(4) . ?
F2 C1 1.327(4) . ?
F3 C1 1.330(3) . ?
F4 C6 1.322(3) . ?
F5 C6 1.328(4) . ?
F6 C6 1.323(3) . ?
O1 Li2 1.896(4) . ?
O2 Li2 1.937(4) 2_556 ?
O3 C4 1.426(4) . ?
O3 C5 1.416(5) . ?
O3 Li1 1.980(4) . ?
O4 Li1 1.937(4) . ?
O5 Li1 1.911(4) 7_565 ?
O6 C9 1.413(4) . ?
O6 C10 1.407(5) . ?
O6 Li2 1.972(4) . ?
N1 C2 1.481(3) . ?
N1 Li1 2.017(4) . ?
N2 C7 1.485(3) . ?
N2 Li2 2.028(4) . ?
C2 H2A 0.9800 . ?
C2 H2B 0.9800 . ?
C2 C3 1.517(4) . ?
C3 H3A 0.9800 . ?
C3 H3B 0.9800 . ?
C3 C4 1.493(5) . ?
C4 H4A 0.9800 . ?
C4 H4B 0.9800 . ?
C5 H5A 0.9700 . ?
C5 H5B 0.9700 . ?
C5 H5C 0.9700 . ?
C7 H7A 0.9800 . ?
C7 H7B 0.9800 . ?
C7 C8 1.517(4) . ?
C8 H8A 0.9800 . ?
C8 H8B 0.9800 . ?
C8 C9 1.475(6) . ?
C9 H9A 0.9800 . ?
C9 H9B 0.9800 . ?
C10 H10A 0.9700 . ?
C10 H10B 0.9700 . ?
C10 H10C 0.9700 . ?
S3 O7 1.433(2) 2_556 ?
S3 O7 1.433(2) . ?
S3 C11 1.774(3) 2_556 ?
S3 C11 1.774(3) . ?
C11 H11A 0.9800 . ?
C11 H11B 0.9800 . ?
C11 H11C 0.9800 . ?
C11 H11D 0.9800 . ?
C11 C12 1.494(12) . ?
C11 C12A 1.509(10) . ?
C12 C12 1.54(3) 2_556 ?
C12 H12A 0.9800 . ?
C12 H12B 0.9800 . ?
C12A C12A 1.512(18) 2_556 ?
C12A H12C 0.9800 . ?
C12A H12D 0.9800 . ?

loop_
_geom_torsion_atom_site_label_1
_geom_torsion_atom_site_label_2
_geom_torsion_atom_site_label_3
_geom_torsion_atom_site_label_4
_geom_torsion
_geom_torsion_site_symmetry_1
_geom_torsion_site_symmetry_2
_geom_torsion_site_symmetry_3
_geom_torsion_site_symmetry_4
_geom_torsion_publ_flag
S1 O1 Li2 O2 40.6(6) . . . 2_556 ?
S1 O1 Li2 O6 156.7(4) . . . . ?
S1 O1 Li2 N2 -98.4(5) . . . . ?
S1 N1 C2 C3 -169.4(2) . . . . ?
S2 N2 C7 C8 -172.6(2) . . . . ?
O1 S1 O2 Li2 -18.1(3) . . . 2_556 ?
O1 S1 N1 C2 -168.0(2) . . . . ?
O1 S1 N1 Li1 7.5(2) . . . . ?
O1 S1 C1 F1 -178.9(2) . . . . ?
O1 S1 C1 F2 60.5(2) . . . . ?
O1 S1 C1 F3 -59.7(2) . . . . ?
O2 S1 O1 Li2 -51.3(5) . . . . ?
O2 S1 N1 C2 -30.9(3) . . . . ?
O2 S1 N1 Li1 144.64(16) . . . . ?
O2 S1 C1 F1 60.8(2) . . . . ?
O2 S1 C1 F2 -59.9(2) . . . . ?
O2 S1 C1 F3 179.9(2) . . . . ?
O4 S2 O5 Li1 -73.5(4) . . . 7_565 ?
O4 S2 N2 C7 170.55(19) . . . . ?
O4 S2 N2 Li2 14.9(2) . . . . ?
O4 S2 C6 F4 62.0(2) . . . . ?
O4 S2 C6 F5 -58.5(2) . . . . ?
O4 S2 C6 F6 -178.9(2) . . . . ?
O5 S2 O4 Li1 45.8(3) . . . . ?
O5 S2 N2 C7 33.2(2) . . . . ?
O5 S2 N2 Li2 -122.46(18) . . . . ?
O5 S2 C6 F4 -178.2(2) . . . . ?
O5 S2 C6 F5 61.2(2) . . . . ?
O5 S2 C6 F6 -59.2(2) . . . . ?
N1 S1 O1 Li2 85.6(5) . . . . ?
N1 S1 O2 Li2 -152.6(3) . . . 2_556 ?
N1 S1 C1 F1 -62.3(2) . . . . ?
N1 S1 C1 F2 177.1(2) . . . . ?
N1 S1 C1 F3 56.9(3) . . . . ?
N1 C2 C3 C4 -67.9(4) . . . . ?
N2 S2 O4 Li1 -92.1(3) . . . . ?
N2 S2 O5 Li1 61.5(4) . . . 7_565 ?
N2 S2 C6 F4 -54.6(2) . . . . ?
N2 S2 C6 F5 -175.11(19) . . . . ?
N2 S2 C6 F6 64.5(2) . . . . ?
N2 C7 C8 C9 74.9(3) . . . . ?
C1 S1 O1 Li2 -159.5(5) . . . . ?
C1 S1 O2 Li2 90.0(3) . . . 2_556 ?
C1 S1 N1 C2 82.1(2) . . . . ?
C1 S1 N1 Li1 -102.39(19) . . . . ?
C2 C3 C4 O3 72.9(3) . . . . ?
C5 O3 C4 C3 176.2(3) . . . . ?
C6 S2 O4 Li1 153.1(3) . . . . ?
C6 S2 O5 Li1 178.5(4) . . . 7_565 ?
C6 S2 N2 C7 -79.2(2) . . . . ?
C6 S2 N2 Li2 125.17(18) . . . . ?
C7 C8 C9 O6 -61.5(4) . . . . ?
C10 O6 C9 C8 178.8(3) . . . . ?
Li1 O3 C4 C3 -21.9(4) . . . . ?
Li1 N1 C2 C3 15.3(4) . . . . ?
Li2 O6 C9 C8 -7.2(4) . . . . ?
Li2 N2 C7 C8 -16.1(3) . . . . ?
S3 C11 C12 C12 33.3(14) . . . 2_556 ?
S3 C11 C12A C12A -40.5(9) . . . 2_556 ?
O7 S3 C11 C12 102.1(6) 2_556 . . . ?
O7 S3 C11 C12 -126.9(6) . . . . ?
O7 S3 C11 C12A -99.7(4) . . . . ?
O7 S3 C11 C12A 129.3(4) 2_556 . . . ?
C11 S3 C11 C12 -12.4(6) 2_556 . . . ?
C11 S3 C11 C12A 14.8(4) 2_556 . . . ?
